data_2228242
loop_
_publ_author_name
'Choi, Hyeong'
'Han, Byung Hee'
'Shim, Yong Suk'
'Kang, Sung Kwon'
'Sung, Chang Keun'

_publ_section_title
;
 1-(4-Hydroxyphenyl)-3-(3,4,5-trimethoxyphenyl)thiourea
;
_journal_coeditor_code BT5417
_journal_issue 12
_journal_name_full 'Acta Crystallographica Section E'
_journal_page_first o3303
_journal_page_last o3304
_journal_paper_doi 10.1107/S160053681004866X
_journal_volume 66
_journal_year 2010
_chemical_formula_iupac 'C16 H18 N2 O4 S'
_chemical_formula_moiety 'C16 H18 N2 O4 S'
_chemical_formula_sum 'C16 H18 N2 O4 S'
_chemical_formula_weight 334.38
_chemical_name_systematic
;
1-(4-Hydroxyphenyl)-3-(3,4,5-trimethoxyphenyl)thiourea
;
_space_group_IT_number 14
_symmetry_cell_setting monoclinic
_symmetry_space_group_name_Hall '-P 2ybc'
_symmetry_space_group_name_H-M 'P 1 21/c 1'
_audit_creation_method 'WinGX routine CIF_UPDATE'
_cell_angle_alpha 90
_cell_angle_beta 99.434(3)
_cell_angle_gamma 90
_cell_formula_units_Z 4
_cell_length_a 10.5705(5)
_cell_length_b 12.8195(7)
_cell_length_c 12.4157(7)
_cell_measurement_reflns_used 2485
_cell_measurement_temperature 296(2)
_cell_measurement_theta_max 24.04
_cell_measurement_theta_min 2.52
_cell_volume 1659.68(15)
_computing_cell_refinement 'SAINT (Bruker, 2002)'
_computing_data_collection 'SMART (Bruker, 2002)'
_computing_data_reduction 'SAINT (Bruker, 2002)'
_computing_molecular_graphics 'DIAMOND (Brandenburg, 2010)'
_computing_publication_material 'WinGX (Farrugia, 1999)'
_computing_structure_refinement 'SHELXL97 (Sheldrick, 2008)'
_computing_structure_solution 'SHELXS97 (Sheldrick, 2008)'
_diffrn_ambient_temperature 296(2)
_diffrn_measured_fraction_theta_full 0.972
_diffrn_measured_fraction_theta_max 0.972
_diffrn_measurement_device_type 'Bruker SMART CCD area-detector'
_diffrn_measurement_method '\f and \w'
_diffrn_radiation_type MoK\a
_diffrn_radiation_wavelength 0.71073
_diffrn_reflns_av_R_equivalents 0.0504
_diffrn_reflns_limit_h_max 8
_diffrn_reflns_limit_h_min -13
_diffrn_reflns_limit_k_max 8
_diffrn_reflns_limit_k_min -15
_diffrn_reflns_limit_l_max 15
_diffrn_reflns_limit_l_min -12
_diffrn_reflns_number 12193
_diffrn_reflns_theta_full 26
_diffrn_reflns_theta_max 26
_diffrn_reflns_theta_min 1.95
_exptl_absorpt_coefficient_mu 0.216
_exptl_absorpt_correction_type none
_exptl_crystal_colour colourless
_exptl_crystal_density_diffrn 1.338
_exptl_crystal_density_method 'not measured'
_exptl_crystal_description plate
_exptl_crystal_F_000 704
_exptl_crystal_size_max 0.15
_exptl_crystal_size_mid 0.08
_exptl_crystal_size_min 0.03
_refine_diff_density_max 0.499
_refine_diff_density_min -0.267
_refine_ls_extinction_method none
_refine_ls_goodness_of_fit_ref 0.935
_refine_ls_hydrogen_treatment mixed
_refine_ls_matrix_type full
_refine_ls_number_parameters 219
_refine_ls_number_reflns 3166
_refine_ls_number_restraints 0
_refine_ls_restrained_S_all 0.935
_refine_ls_R_factor_gt 0.0448
_refine_ls_shift/su_max 0
_refine_ls_structure_factor_coef Fsqd
_refine_ls_weighting_details 'calc w=1/[\s^2^(Fo^2^)+(0.0578P)^2^] where P=(Fo^2^+2Fc^2^)/3'
_refine_ls_weighting_scheme calc
_refine_ls_wR_factor_ref 0.1205
_reflns_number_gt 1723
_reflns_number_total 3166
_reflns_threshold_expression I>2\s(I)
_cod_data_source_file bt5417.cif
_cod_data_source_block I
_cod_original_sg_symbol_H-M 'P 21/c'
_cod_database_code 2228242
_cod_database_fobs_code 2228242

loop_
_symmetry_equiv_pos_as_xyz
'x, y, z'
'-x, y+1/2, -z+1/2'
'-x, -y, -z'
'x, -y-1/2, z-1/2'

loop_
_atom_site_type_symbol
_atom_site_label
_atom_site_fract_x
_atom_site_fract_y
_atom_site_fract_z
_atom_site_U_iso_or_equiv
_atom_site_adp_type
_atom_site_calc_flag
_atom_site_refinement_flags
_atom_site_occupancy
_atom_site_disorder_assembly
_atom_site_disorder_group
C C1 0.2918(2) 0.0884(2) 0.50738(19) 0.0393(6) Uani d . 1 . .
C C2 0.3504(2) 0.1779(2) 0.4769(2) 0.0418(6) Uani d . 1 . .
H H2 0.3075 0.2214 0.4229 0.05 Uiso calc R 1 . .
C C3 0.4737(2) 0.2018(2) 0.5278(2) 0.0433(7) Uani d . 1 . .
C C4 0.5374(2) 0.1378(2) 0.6101(2) 0.0460(7) Uani d . 1 . .
C C5 0.4764(2) 0.04838(19) 0.63858(19) 0.0373(6) Uani d . 1 . .
C C6 0.3541(2) 0.0237(2) 0.5875(2) 0.0397(6) Uani d . 1 . .
H H6 0.314 -0.0364 0.6071 0.048 Uiso calc R 1 . .
N N7 0.1622(2) 0.06459(18) 0.4621(2) 0.0459(6) Uani d . 1 . .
H H7 0.119(2) 0.045(2) 0.507(2) 0.055(9) Uiso d . 1 . .
C C8 0.1061(2) 0.06515(19) 0.3571(2) 0.0410(6) Uani d . 1 . .
S S9 -0.05561(6) 0.05352(6) 0.32614(6) 0.0539(3) Uani d . 1 . .
N N10 0.1831(2) 0.0730(2) 0.28268(18) 0.0489(7) Uani d . 1 . .
H H10 0.259(2) 0.0614(19) 0.302(2) 0.051(8) Uiso d . 1 . .
C C11 0.1464(2) 0.0882(2) 0.1678(2) 0.0420(7) Uani d . 1 . .
C C12 0.1835(2) 0.0159(2) 0.0971(2) 0.0486(7) Uani d . 1 . .
H H12 0.2269 -0.0441 0.1241 0.058 Uiso calc R 1 . .
C C13 0.1559(2) 0.0330(2) -0.0148(2) 0.0492(7) Uani d . 1 . .
H H13 0.1821 -0.015 -0.0629 0.059 Uiso calc R 1 . .
C C14 0.0900(3) 0.1207(2) -0.0543(2) 0.0505(7) Uani d . 1 . .
C C15 0.0518(3) 0.1923(2) 0.0164(2) 0.0548(8) Uani d . 1 . .
H H15 0.006 0.2512 -0.0107 0.066 Uiso calc R 1 . .
C C16 0.0815(2) 0.1766(2) 0.1278(2) 0.0501(7) Uani d . 1 . .
H H16 0.0577 0.2259 0.1757 0.06 Uiso calc R 1 . .
O O17 0.0601(2) 0.14204(17) -0.16395(17) 0.0751(7) Uani d . 1 . .
H H17 0.067(3) 0.083(3) -0.211(3) 0.113 Uiso d . 1 . .
O O18 0.53853(18) 0.28931(15) 0.50440(16) 0.0652(6) Uani d . 1 . .
C C19 0.4781(3) 0.3585(2) 0.4229(3) 0.0756(10) Uani d . 1 . .
H H19A 0.5348 0.4155 0.4151 0.113 Uiso calc R 1 . .
H H19B 0.4006 0.3849 0.4437 0.113 Uiso calc R 1 . .
H H19C 0.458 0.322 0.3547 0.113 Uiso calc R 1 . .
O O20 0.6530(2) 0.1626(2) 0.67179(19) 0.0943(8) Uani d . 1 . .
C C21 0.7566(3) 0.1977(3) 0.6305(4) 0.1032(14) Uani d . 1 . .
H H21A 0.8255 0.2117 0.6892 0.155 Uiso calc R 1 . .
H H21B 0.7343 0.2606 0.5898 0.155 Uiso calc R 1 . .
H H21C 0.783 0.1457 0.5832 0.155 Uiso calc R 1 . .
O O22 0.54582(15) -0.01140(14) 0.71848(14) 0.0501(5) Uani d . 1 . .
C C23 0.4836(3) -0.0992(2) 0.7567(2) 0.0669(9) Uani d . 1 . .
H H23A 0.5424 -0.1348 0.8117 0.1 Uiso calc R 1 . .
H H23B 0.456 -0.1458 0.6969 0.1 Uiso calc R 1 . .
H H23C 0.4106 -0.0761 0.7871 0.1 Uiso calc R 1 . .

loop_
_atom_site_aniso_label
_atom_site_aniso_U_11
_atom_site_aniso_U_22
_atom_site_aniso_U_33
_atom_site_aniso_U_12
_atom_site_aniso_U_13
_atom_site_aniso_U_23
C1 0.0324(13) 0.0531(16) 0.0315(16) -0.0018(13) 0.0026(12) -0.0023(13)
C2 0.0410(15) 0.0485(16) 0.0356(16) 0.0011(14) 0.0058(13) 0.0035(12)
C3 0.0436(15) 0.0451(16) 0.0428(17) -0.0060(14) 0.0114(14) -0.0013(14)
C4 0.0330(14) 0.0615(18) 0.0408(17) -0.0099(14) -0.0024(13) -0.0017(14)
C5 0.0342(13) 0.0489(16) 0.0289(15) 0.0021(13) 0.0054(12) 0.0002(12)
C6 0.0350(14) 0.0475(15) 0.0368(16) -0.0040(13) 0.0061(12) 0.0015(12)
N7 0.0326(12) 0.0695(17) 0.0347(15) -0.0071(12) 0.0027(12) 0.0069(12)
C8 0.0348(13) 0.0508(16) 0.0358(17) -0.0001(13) 0.0008(13) 0.0021(13)
S9 0.0326(4) 0.0859(6) 0.0421(5) -0.0061(4) 0.0031(3) 0.0022(4)
N10 0.0282(12) 0.0802(18) 0.0378(16) 0.0027(13) 0.0036(11) 0.0030(12)
C11 0.0302(13) 0.0629(18) 0.0328(17) -0.0070(13) 0.0050(12) 0.0018(14)
C12 0.0377(15) 0.0613(18) 0.0468(19) 0.0016(14) 0.0074(14) 0.0023(15)
C13 0.0494(16) 0.0583(18) 0.0414(19) -0.0069(15) 0.0120(14) -0.0037(14)
C14 0.0537(17) 0.0601(19) 0.0368(18) -0.0173(16) 0.0043(15) 0.0055(15)
C15 0.0609(18) 0.0531(18) 0.050(2) -0.0024(15) 0.0070(16) 0.0067(15)
C16 0.0483(16) 0.0567(18) 0.045(2) -0.0036(15) 0.0070(14) -0.0031(14)
O17 0.1081(19) 0.0753(15) 0.0396(14) -0.0098(14) 0.0056(13) 0.0103(11)
O18 0.0618(13) 0.0624(13) 0.0684(14) -0.0216(11) 0.0022(11) 0.0138(11)
C19 0.087(2) 0.0554(19) 0.086(3) -0.0068(18) 0.020(2) 0.0201(19)
O20 0.0543(14) 0.133(2) 0.0873(18) -0.0382(14) -0.0146(13) 0.0378(15)
C21 0.049(2) 0.092(3) 0.163(4) -0.006(2) 0.001(2) 0.020(3)
O22 0.0386(10) 0.0654(12) 0.0443(12) 0.0019(9) 0.0011(9) 0.0128(10)
C23 0.0617(19) 0.078(2) 0.060(2) 0.0053(18) 0.0080(17) 0.0287(17)

loop_
_atom_type_symbol
_atom_type_description
_atom_type_scat_dispersion_real
_atom_type_scat_dispersion_imag
_atom_type_scat_source
C C 0.0033 0.0016 'International Tables Vol C Tables 4.2.6.8 and 6.1.1.4'
H H 0 0 'International Tables Vol C Tables 4.2.6.8 and 6.1.1.4'
N N 0.0061 0.0033 'International Tables Vol C Tables 4.2.6.8 and 6.1.1.4'
O O 0.0106 0.006 'International Tables Vol C Tables 4.2.6.8 and 6.1.1.4'
S S 0.1246 0.1234 'International Tables Vol C Tables 4.2.6.8 and 6.1.1.4'

loop_
_geom_angle_atom_site_label_1
_geom_angle_atom_site_label_2
_geom_angle_atom_site_label_3
_geom_angle_site_symmetry_1
_geom_angle_site_symmetry_3
_geom_angle
_geom_angle_publ_flag
C6 C1 C2 . . 120.9(2) ?
C6 C1 N7 . . 118.1(2) ?
C2 C1 N7 . . 120.9(2) ?
C1 C2 C3 . . 119.1(2) ?
C1 C2 H2 . . 120.4 ?
C3 C2 H2 . . 120.4 ?
O18 C3 C2 . . 123.3(2) ?
O18 C3 C4 . . 116.0(2) ?
C2 C3 C4 . . 120.6(2) ?
O20 C4 C5 . . 117.2(2) ?
O20 C4 C3 . . 123.5(2) ?
C5 C4 C3 . . 118.9(2) ?
O22 C5 C6 . . 123.7(2) ?
O22 C5 C4 . . 115.5(2) ?
C6 C5 C4 . . 120.7(2) ?
C1 C6 C5 . . 119.7(2) ?
C1 C6 H6 . . 120.2 ?
C5 C6 H6 . . 120.2 ?
C8 N7 C1 . . 128.7(2) ?
C8 N7 H7 . . 117.2(19) ?
C1 N7 H7 . . 113.9(18) ?
N10 C8 N7 . . 116.9(2) ?
N10 C8 S9 . . 123.9(2) ?
N7 C8 S9 . . 119.23(19) ?
C8 N10 C11 . . 127.3(2) ?
C8 N10 H10 . . 117.7(18) ?
C11 N10 H10 . . 114.6(18) ?
C16 C11 C12 . . 120.1(2) ?
C16 C11 N10 . . 120.7(2) ?
C12 C11 N10 . . 119.1(2) ?
C11 C12 C13 . . 119.8(3) ?
C11 C12 H12 . . 120.1 ?
C13 C12 H12 . . 120.1 ?
C14 C13 C12 . . 119.8(3) ?
C14 C13 H13 . . 120.1 ?
C12 C13 H13 . . 120.1 ?
C13 C14 O17 . . 122.6(3) ?
C13 C14 C15 . . 120.3(3) ?
O17 C14 C15 . . 117.1(3) ?
C14 C15 C16 . . 120.0(3) ?
C14 C15 H15 . . 120 ?
C16 C15 H15 . . 120 ?
C11 C16 C15 . . 120.0(3) ?
C11 C16 H16 . . 120 ?
C15 C16 H16 . . 120 ?
C14 O17 H17 . . 115(2) ?
C3 O18 C19 . . 118.8(2) ?
O18 C19 H19A . . 109.5 ?
O18 C19 H19B . . 109.5 ?
H19A C19 H19B . . 109.5 ?
O18 C19 H19C . . 109.5 ?
H19A C19 H19C . . 109.5 ?
H19B C19 H19C . . 109.5 ?
C21 O20 C4 . . 124.5(3) ?
O20 C21 H21A . . 109.5 ?
O20 C21 H21B . . 109.5 ?
H21A C21 H21B . . 109.5 ?
O20 C21 H21C . . 109.5 ?
H21A C21 H21C . . 109.5 ?
H21B C21 H21C . . 109.5 ?
C5 O22 C23 . . 117.54(19) ?
O22 C23 H23A . . 109.5 ?
O22 C23 H23B . . 109.5 ?
H23A C23 H23B . . 109.5 ?
O22 C23 H23C . . 109.5 ?
H23A C23 H23C . . 109.5 ?
H23B C23 H23C . . 109.5 ?

loop_
_geom_bond_atom_site_label_1
_geom_bond_atom_site_label_2
_geom_bond_site_symmetry_2
_geom_bond_distance
_geom_bond_publ_flag
C1 C6 . 1.377(3) ?
C1 C2 . 1.386(3) ?
C1 N7 . 1.426(3) ?
C2 C3 . 1.387(3) ?
C2 H2 . 0.93 ?
C3 O18 . 1.371(3) ?
C3 C4 . 1.394(3) ?
C4 O20 . 1.370(3) ?
C4 C5 . 1.389(3) ?
C5 O22 . 1.368(3) ?
C5 C6 . 1.380(3) ?
C6 H6 . 0.93 ?
N7 C8 . 1.341(3) ?
N7 H7 . 0.81(3) ?
C8 N10 . 1.331(3) ?
C8 S9 . 1.696(2) ?
N10 C11 . 1.429(3) ?
N10 H10 . 0.81(2) ?
C11 C16 . 1.375(3) ?
C11 C12 . 1.377(3) ?
C12 C13 . 1.389(3) ?
C12 H12 . 0.93 ?
C13 C14 . 1.371(4) ?
C13 H13 . 0.93 ?
C14 O17 . 1.374(3) ?
C14 C15 . 1.376(4) ?
C15 C16 . 1.381(4) ?
C15 H15 . 0.93 ?
C16 H16 . 0.93 ?
O17 H17 . 0.97(3) ?
O18 C19 . 1.416(3) ?
C19 H19A . 0.96 ?
C19 H19B . 0.96 ?
C19 H19C . 0.96 ?
O20 C21 . 1.360(4) ?
C21 H21A . 0.96 ?
C21 H21B . 0.96 ?
C21 H21C . 0.96 ?
O22 C23 . 1.423(3) ?
C23 H23A . 0.96 ?
C23 H23B . 0.96 ?
C23 H23C . 0.96 ?

loop_
_geom_hbond_atom_site_label_D
_geom_hbond_atom_site_label_H
_geom_hbond_atom_site_label_A
_geom_hbond_site_symmetry_A
_geom_hbond_distance_DH
_geom_hbond_distance_HA
_geom_hbond_distance_DA
_geom_hbond_angle_DHA
N7 H7 S9 3_556 0.81(3) 2.61(3) 3.383(3) 160(2)
N10 H10 O22 3_656 0.81(2) 2.22(3) 2.975(3) 156(2)
O17 H17 S9 3 0.97(3) 2.25(4) 3.211(2) 173(3)

loop_
_cod_related_entry_id
_cod_related_entry_database
_cod_related_entry_code
1 ChemSpider 30656337
